data_4124446
loop_
_publ_author_name
'Martinengo, S.'
'Ciani, G.'
'Sironi, A.'

_publ_section_title
;
 A mixed-metal nitrido carbonyl cluster compound. Synthesis and X-Ray
 structure of the (Pt Rh10 N (mue-C O)10 (C O)11)(3-) anion
;
_journal_name_full 'Journal of the American Chemical Society'
_journal_page_first 328
_journal_page_last 330
_journal_volume 104
_journal_year 1982
_chemical_formula_sum 'C29 H24 Cs N3 O21 Pt Rh10'
_chemical_name_systematic '(Pt Rh10 N (C O)21) Cs (N (C H3)4)2'
_space_group_IT_number 15
_symmetry_space_group_name_Hall '-C 2yc'
_symmetry_space_group_name_H-M 'C 1 2/c 1'
_cell_angle_alpha 90
_cell_angle_beta 94.41
_cell_angle_gamma 90
_cell_formula_units_Z 4
_cell_length_a 10.992
_cell_length_b 19.347
_cell_length_c 21.9
_cell_volume 4643.514
_citation_journal_id_ASTM JACSAT
_cod_data_source_file Martinengo_JACSAT_1982_727.cif
_cod_data_source_block C29H24Cs1N3O21Pt1Rh10
_cod_depositor_comments
;
 Marking attached hydrogen atoms.

 Antanas Vaitkus,
 2017-07-11
;
_cod_original_formula_sum 'C29 H24 Cs1 N3 O21 Pt1 Rh10'
_cod_database_code 4124446

loop_
_symmetry_equiv_pos_as_xyz
x,y,z
-x,y,-z+1/2
-x,-y,-z
x,-y,z-1/2
x+1/2,y+1/2,z
-x+1/2,y+1/2,-z+1/2
-x+1/2,-y+1/2,-z
x+1/2,-y+1/2,z-1/2

loop_
_atom_site_label
_atom_site_type_symbol
_atom_site_fract_x
_atom_site_fract_y
_atom_site_fract_z
_atom_site_occupancy
_atom_site_U_iso_or_equiv
_atom_site_attached_hydrogens
O9 O-2 -0.3595 0.1309 0.1841 1 0.0 0
C6 C+2 -0.3225 -0.1209 0.1989 1 0.0 0
C11 C+2 -0.1763 -0.1328 0.3093 1 0.0 0
C5 C+2 0.0869 -0.0649 0.0847 1 0.0 0
C1 C+2 0 0.1612 0.25 1 0.0 0
Rh1 Rh 0.0629 0.081 0.1317 1 0.0 0
O10 O-2 -0.1254 -0.1766 0.1173 1 0.0 0
O7 O-2 -0.1493 0.1653 0.0872 1 0.0 0
Rh2 Rh -0.1656 0.035 0.1559 1 0.0 0
Rh4 Rh 0.0425 -0.0643 0.1635 1 0.0 0
C7 C+2 -0.1057 0.1167 0.112 1 0.0 0
C2 C+2 0.1149 0.1017 0.0554 1 0.0 0
O11 O-2 -0.228 -0.1782 0.3301 1 0.0 0
C13 C+4 -0.5336 0.1369 0.0495 1 0.0 3
N2 N-3 -0.4844 0.1858 0.0038 1 0.0 0
O6 O-2 -0.4169 -0.1403 0.1828 1 0.0 0
Rh3 Rh -0.2297 0.0393 0.277 1 0.0 0
C9 C+2 -0.2878 0.0862 0.2005 1 0.0 0
Pt1 Pt 0 0.064 0.25 1 0.0 0
O3 O-2 -0.3422 -0.0174 0.0539 1 0.0 0
O4 O-2 -0.4551 -0.0065 0.3343 1 0.0 0
O8 O-2 -0.2692 0.1751 0.3331 1 0.0 0
O5 O-2 0.1224 -0.0685 0.0352 1 0.0 0
O1 O-2 0 0.2192 0.25 1 0.0 0
C10 C+2 -0.0965 -0.131 0.1493 1 0.0 0
C15 C+4 -0.4045 0.1475 -0.0357 1 0.0 3
N1 N-3 0 -0.0376 0.25 1 0.0 0
C12 C+4 -0.4158 0.244 0.0363 1 0.0 3
Cs1 Cs+1 0 -0.268 0.25 1 0.0 0
C4 C+2 -0.3687 0.009 0.3084 1 0.0 0
O2 O-2 0.1516 0.1112 0.0089 1 0.0 0
C3 C+2 -0.27 0.0004 0.0926 1 0.0 0
Rh5 Rh -0.1672 -0.0881 0.2244 1 0.0 0
C8 C+2 -0.2156 0.1229 0.3266 1 0.0 0
C14 C+4 -0.5914 0.2136 -0.0366 1 0.0 3
